data_2002996
loop_
_publ_author_name
'Malchus, Michael'
'Jansen, Martin'

_publ_section_title
;
 Structural Investigations of the Phase Transitions of
 Tetramethylammonium Sulfate
;
_journal_coeditor_code JZ2003
_journal_issue 4
_journal_name_full 'Acta Crystallographica, Section B'
_journal_page_first 494
_journal_page_last 502
_journal_paper_doi 10.1107/S0108768197018351
_journal_volume 54
_journal_year 1998
_chemical_formula_moiety '2 (C4 H12 N +) (S O4 2-)'
_chemical_formula_sum 'C8 H24 N2 O4 S'
_chemical_formula_weight 244.35
_chemical_name_systematic 'Tetramethylammonium Sulfate'
_chemical_temperature_decomposition 565
_space_group_IT_number 137
_symmetry_cell_setting tetragonal
_symmetry_space_group_name_Hall 'P 4n 2n -1n'
_symmetry_space_group_name_H-M 'P 42/n m c :1'
_cell_angle_alpha 90.00
_cell_angle_beta 90.00
_cell_angle_gamma 90.00
_cell_formula_units_Z 2
_cell_length_a 7.5355(9)
_cell_length_b 7.5355(9)
_cell_length_c 10.9910(14)
_cell_measurement_reflns_used 25
_cell_measurement_temperature 223(2)
_cell_measurement_theta_max 14.4
_cell_measurement_theta_min 4.6
_cell_volume 624.11(14)
_diffrn_ambient_temperature 223(2)
_diffrn_measurement_device 'Enraf-Nonius CAD4'
_diffrn_measurement_method \w
_diffrn_radiation_monochromator graphite
_diffrn_radiation_source 'fine-focus sealed tube'
_diffrn_radiation_type MoK\a
_diffrn_radiation_wavelength .71070
_diffrn_reflns_av_R_equivalents .0541
_diffrn_reflns_av_sigmaI/netI .0296
_diffrn_reflns_limit_h_max 7
_diffrn_reflns_limit_h_min -8
_diffrn_reflns_limit_k_max 7
_diffrn_reflns_limit_k_min -1
_diffrn_reflns_limit_l_max 10
_diffrn_reflns_limit_l_min -10
_diffrn_reflns_number 1532
_diffrn_reflns_theta_max 22.92
_diffrn_reflns_theta_min 3.28
_diffrn_standards_decay_% 0
_diffrn_standards_interval_time 60
_diffrn_standards_number 2
_exptl_absorpt_coefficient_mu .259
_exptl_absorpt_correction_type none
_exptl_crystal_colour colorless
_exptl_crystal_density_diffrn 1.300
_exptl_crystal_density_method 'not measured'
_exptl_crystal_description 'tetragonal bipyramid'
_exptl_crystal_F_000 268
_exptl_crystal_size_max .19
_exptl_crystal_size_mid .15
_exptl_crystal_size_min .15
_refine_diff_density_max .219
_refine_diff_density_min -.209
_refine_ls_abs_structure_details 'Flack H D (1983), Acta Cryst. A39, 876-881'
_refine_ls_abs_structure_Flack -10(10)
_refine_ls_extinction_method none
_refine_ls_goodness_of_fit_all 1.174
_refine_ls_goodness_of_fit_obs 1.194
_refine_ls_hydrogen_treatment refxyz
_refine_ls_matrix_type full
_refine_ls_number_parameters 39
_refine_ls_number_reflns 239
_refine_ls_number_restraints 0
_refine_ls_restrained_S_all 1.174
_refine_ls_restrained_S_obs 1.194
_refine_ls_R_factor_all .0407
_refine_ls_R_factor_obs .0364
_refine_ls_shift/esd_max <0.001
_refine_ls_shift/esd_mean .000
_refine_ls_structure_factor_coef Fsqd
_refine_ls_weighting_details 'w=1/[\s^2^(Fo^2^)+(0.0454P)^2^+0.3184P], where P=(Fo^2^+2Fc^2^)/3'
_refine_ls_weighting_scheme calc
_refine_ls_wR_factor_all .0921
_refine_ls_wR_factor_obs .0888
_reflns_number_observed 219
_reflns_number_total 239
_reflns_observed_criterion I>2sigma(I)
_cod_data_source_file jz0003.cif
_cod_data_source_block tt3
_cod_depositor_comments
;
The following automatic conversions were performed:

'_chemical_melting_point' tag was changed to
'_chemical_temperature_decomposition' since the value had been
'decomposition at 565 K'. The value 'decomposition at 565 K' was
changed to '565'.

Automatic conversion script
Id: cif_fix_values 1646 2011-03-28 12:23:43Z adriana 

The following automatic conversions were performed:

'_refine_ls_weighting_scheme' value
'w=1/[\s^2^(Fo^2^)+(0.0454P)^2^+0.3184P], where P=(Fo^2^+2Fc^2^)/3'
was changed to 'calc'. New tag '_refine_ls_weighting_details' was
created. The value of the new tag was set to
'w=1/[\s^2^(Fo^2^)+(0.0454P)^2^+0.3184P], where P=(Fo^2^+2Fc^2^)/3'.

Automatic conversion script
Id: cif_fix_values 3143 2015-03-26 13:38:13Z robertas 
;
_cod_original_sg_symbol_H-M 'P 4~2~/n m c'
_cod_database_code 2002996

loop_
_symmetry_equiv_pos_as_xyz
'x, y, z'
'-x, -y, z'
'x+1/2, y+1/2, -z+1/2'
'-x+1/2, -y+1/2, -z+1/2'
'-x, y, z'
'x, -y, z'
'-x+1/2, y+1/2, -z+1/2'
'x+1/2, -y+1/2, -z+1/2'
'-y, x, -z'
'y, -x, -z'
'-y+1/2, x+1/2, z+1/2'
'y+1/2, -x+1/2, z+1/2'
'y, x, -z'
'-y, -x, -z'
'y+1/2, x+1/2, z+1/2'
'-y+1/2, -x+1/2, z+1/2'

loop_
_atom_site_aniso_label
_atom_site_aniso_U_11
_atom_site_aniso_U_22
_atom_site_aniso_U_33
_atom_site_aniso_U_12
_atom_site_aniso_U_13
_atom_site_aniso_U_23
S1 .0126(6) .0126(6) .0204(10) .000 .000 .000
O1 .0522(15) .0232(13) .044(2) .000 .000 -.0146(11)
N1 .015(2) .021(2) .020(2) .000 .000 .000
C1 .017(2) .026(2) .025(2) .000 -.0019(15) .000
C2 .028(2) .027(2) .032(2) .000 .000 .009(2)

loop_
_atom_site_label
_atom_site_fract_x
_atom_site_fract_y
_atom_site_fract_z
_atom_site_U_iso_or_equiv
_atom_site_thermal_displace_type
_atom_site_calc_flag
_atom_site_refinement_flags
_atom_site_occupancy
_atom_site_disorder_group
_atom_site_type_symbol
S1 .0 .0 .0 .0152(6) Uani d S 1 . S
O1 .0 .1582(3) .0768(2) .0398(8) Uani d S 1 . O
N1 .5000 .0 .1938(3) .0186(9) Uani d S 1 . N
C1 .6621(4) .0 .2722(3) .0226(8) Uani d S 1 . C
C2 .5000 .1626(4) .1155(3) .0290(9) Uani d S 1 . C
H1 .653(3) -.103(3) .3239(15) .024(6) Uiso d . 1 . H
H2 .763(5) .0 .219(3) .033(9) Uiso d S 1 . H
H3 .401(3) .162(3) .0667(15) .033(6) Uiso d . 1 . H
H4 .5000 .258(4) .169(3) .017(8) Uiso d S 1 . H

loop_
_atom_type_symbol
_atom_type_description
_atom_type_scat_dispersion_real
_atom_type_scat_dispersion_imag
_atom_type_scat_source
N N .0061 .0033 'International Tables Vol C Tables 4.2.6.8 and 6.1.1.4'
C C .0033 .0016 'International Tables Vol C Tables 4.2.6.8 and 6.1.1.4'
S S .1246 .1234 'International Tables Vol C Tables 4.2.6.8 and 6.1.1.4'
O O .0106 .0060 'International Tables Vol C Tables 4.2.6.8 and 6.1.1.4'
H H .0000 .0000 'International Tables Vol C Tables 4.2.6.8 and 6.1.1.4'
